data_7204659
loop_
_publ_author_name
'Babb, Jennifer E. V.'
'Burke, Nichola J.'
'Burrows, Andrew D.'
'Mahon, Mary F.'
'Slade, David M. K.'

_publ_section_title
;
 Hydrogen-bonded linear thiourea hexads in tetra-n-butylammonium
 terephthalate inclusion compounds
;
_journal_issue 39
_journal_name_full CrystEngComm
_journal_page_first 226
_journal_paper_doi 10.1039/b304010k
_journal_volume 5
_journal_year 2003
_chemical_formula_sum 'C46 H104 N14 O6 S6'
_chemical_formula_weight 1141.80
_chemical_name_systematic
;
?
;
_space_group_IT_number 2
_symmetry_cell_setting triclinic
_symmetry_space_group_name_Hall '-P 1'
_symmetry_space_group_name_H-M 'P -1'
_atom_sites_solution_hydrogens geom
_atom_sites_solution_primary direct
_atom_sites_solution_secondary difmap
_audit_creation_method SHELXL-97
_cell_angle_alpha 102.0940(10)
_cell_angle_beta 95.5280(10)
_cell_angle_gamma 99.560(2)
_cell_formula_units_Z 1
_cell_length_a 8.4989(3)
_cell_length_b 10.4456(4)
_cell_length_c 19.6071(7)
_cell_measurement_reflns_used 25
_cell_measurement_temperature 293(2)
_cell_measurement_theta_max 18
_cell_measurement_theta_min 12
_cell_volume 1662.78(11)
_computing_data_reduction 'Denzo and Scalepack (otwinowski & Minor, 1997'
_computing_molecular_graphics 'ORTEX (P.McArdle, 1995)'
_computing_publication_material 'SHELXL-97/2 (Sheldrick,1997)'
_computing_structure_refinement 'SHELXL-97 (Sheldrick, 1997)'
_computing_structure_solution 'SHELXS-97 (Sheldrick, 1990)'
_diffrn_ambient_temperature 293(2)
_diffrn_measured_fraction_theta_full 0.963
_diffrn_measured_fraction_theta_max 0.963
_diffrn_measurement_device_type KappaCCD
_diffrn_measurement_method KappaCCD
_diffrn_radiation_monochromator graphite
_diffrn_radiation_source 'fine-focus sealed tube'
_diffrn_radiation_type MoK\a
_diffrn_radiation_wavelength 0.71070
_diffrn_reflns_av_R_equivalents 0.0557
_diffrn_reflns_av_sigmaI/netI 0.0748
_diffrn_reflns_limit_h_max 10
_diffrn_reflns_limit_h_min 0
_diffrn_reflns_limit_k_max 12
_diffrn_reflns_limit_k_min -12
_diffrn_reflns_limit_l_max 23
_diffrn_reflns_limit_l_min -23
_diffrn_reflns_number 12103
_diffrn_reflns_theta_full 25.38
_diffrn_reflns_theta_max 25.38
_diffrn_reflns_theta_min 3.66
_exptl_absorpt_coefficient_mu 0.256
_exptl_absorpt_correction_type none
_exptl_crystal_colour Colourless
_exptl_crystal_density_diffrn 1.140
_exptl_crystal_density_method 'not measured'
_exptl_crystal_description Parallelepiped
_exptl_crystal_F_000 622
_exptl_crystal_size_max 0.38
_exptl_crystal_size_mid 0.25
_exptl_crystal_size_min 0.15
_refine_diff_density_max 0.291
_refine_diff_density_min -0.233
_refine_diff_density_rms 0.038
_refine_ls_extinction_coef 0.019(4)
_refine_ls_extinction_expression Fc^*^=kFc[1+0.001xFc^2^\l^3^/sin(2\q)]^-1/4^
_refine_ls_extinction_method SHELXL
_refine_ls_goodness_of_fit_ref 1.034
_refine_ls_hydrogen_treatment constr
_refine_ls_matrix_type full
_refine_ls_number_parameters 327
_refine_ls_number_reflns 5892
_refine_ls_number_restraints 0
_refine_ls_restrained_S_all 1.034
_refine_ls_R_factor_all 0.1030
_refine_ls_R_factor_gt 0.0524
_refine_ls_shift/su_max 0.000
_refine_ls_shift/su_mean 0.000
_refine_ls_structure_factor_coef Fsqd
_refine_ls_weighting_details
; calc
[1.00000+0.00000exp(0.00(sin\q/\l)^2^)]/
[\s^2^(Fo^2^)+0.0000+0.0668*P+(0.0647P)^2^+0.0000sin\q/\l]
where P = 0.00000Fo^2^ + 1.00000Fc^2^
;
_refine_ls_weighting_scheme calc
_refine_ls_wR_factor_gt 0.1258
_refine_ls_wR_factor_ref 0.1468
_reflns_number_gt 3499
_reflns_number_total 5892
_reflns_threshold_expression >2sigma(I)
_cod_data_source_file b304010k.txt
_cod_data_source_block compound1_h01jeb2
_cod_depositor_comments
;
The following automatic conversions were performed:
'_symmetry_cell_setting' value 'Triclinic' changed to 'triclinic'
according to '/home/saulius/struct/CIF-dictionaries/cif_core.dic'
dictionary named 'cif_core.dic' version 2.4.1 from 2010-06-29.

Automatic conversion script
Id: cif_fix_enum 1527 2010-12-29 10:47:43Z saulius 
;
_cod_original_cell_volume 1662.78(10)
_cod_original_sg_symbol_H-M P-1
_cod_database_code 7204659

loop_
_symmetry_equiv_pos_as_xyz
'x, y, z'
'-x, -y, -z'

loop_
_atom_site_label
_atom_site_type_symbol
_atom_site_fract_x
_atom_site_fract_y
_atom_site_fract_z
_atom_site_U_iso_or_equiv
_atom_site_adp_type
_atom_site_occupancy
_atom_site_symmetry_multiplicity
_atom_site_calc_flag
_atom_site_refinement_flags
_atom_site_disorder_assembly
_atom_site_disorder_group
S1 S 0.31148(9) 0.62510(8) 0.02286(4) 0.0624(2) Uani 1 1 d . . .
S2 S 0.21123(9) 0.40655(9) 0.18412(4) 0.0706(3) Uani 1 1 d . . .
S3 S 0.21133(9) 0.01696(8) 0.06352(3) 0.0611(2) Uani 1 1 d . . .
O1 O 0.3814(3) -0.1011(2) 0.30877(11) 0.0942(8) Uani 1 1 d . . .
O2 O 0.3802(3) 0.1144(2) 0.34244(10) 0.0752(6) Uani 1 1 d . . .
O3 O 0.1243(4) 0.6799(3) 0.26515(19) 0.1372(13) Uani 1 1 d . . .
N1 N 0.8750(3) 0.1682(3) 0.30345(12) 0.0638(7) Uani 1 1 d . . .
N2 N 0.5467(3) 0.6438(3) -0.05485(14) 0.0769(8) Uani 1 1 d . . .
H2A H 0.6068 0.6832 -0.0801 0.092 Uiso 1 1 calc R . .
H2B H 0.5596 0.5670 -0.0486 0.092 Uiso 1 1 calc R . .
N3 N 0.4216(3) 0.8195(3) -0.03746(13) 0.0667(7) Uani 1 1 d . . .
H3A H 0.4841 0.8555 -0.0631 0.080 Uiso 1 1 calc R . .
H3B H 0.3502 0.8604 -0.0194 0.080 Uiso 1 1 calc R . .
N4 N 0.0135(3) 0.2856(3) 0.06797(14) 0.0752(8) Uani 1 1 d . . .
H4A H -0.0633 0.2816 0.0352 0.090 Uiso 1 1 calc R . .
H4B H 0.0601 0.2185 0.0678 0.090 Uiso 1 1 calc R . .
N5 N -0.0153(3) 0.4966(3) 0.11696(15) 0.0799(8) Uani 1 1 d . . .
H5A H -0.0917 0.4898 0.0835 0.096 Uiso 1 1 calc R . .
H5B H 0.0124 0.5690 0.1493 0.096 Uiso 1 1 calc R . .
N6 N 0.3003(3) -0.1080(3) 0.16081(12) 0.0672(7) Uani 1 1 d . . .
H6A H 0.3316 -0.1119 0.2033 0.081 Uiso 1 1 calc R . .
H6B H 0.2873 -0.1780 0.1272 0.081 Uiso 1 1 calc R . .
N7 N 0.2939(3) 0.1093(3) 0.20046(12) 0.0659(7) Uani 1 1 d . . .
H7A H 0.3253 0.1027 0.2424 0.079 Uiso 1 1 calc R . .
H7B H 0.2765 0.1843 0.1931 0.079 Uiso 1 1 calc R . .
C1 C 0.7494(3) 0.2566(4) 0.30521(18) 0.0750(9) Uani 1 1 d . . .
H1A H 0.6445 0.1995 0.2891 0.098 Uiso 1 1 calc R . .
H1B H 0.7496 0.3015 0.3538 0.098 Uiso 1 1 calc R . .
C2 C 0.7693(4) 0.3610(4) 0.2622(2) 0.0918(11) Uani 1 1 d . . .
H2C H 0.7535 0.3183 0.2124 0.119 Uiso 1 1 calc R . .
H2D H 0.8771 0.4146 0.2742 0.119 Uiso 1 1 calc R . .
C3 C 0.6436(5) 0.4507(5) 0.2779(3) 0.1253(17) Uani 1 1 d . . .
H3E H 0.5364 0.3963 0.2647 0.163 Uiso 1 1 calc R . .
H3F H 0.6571 0.4891 0.3281 0.163 Uiso 1 1 calc R . .
C4 C 0.6577(6) 0.5583(6) 0.2403(3) 0.143(2) Uani 1 1 d . . .
H4C H 0.6328 0.5210 0.1905 0.186 Uiso 1 1 calc R . .
H4D H 0.7656 0.6090 0.2508 0.186 Uiso 1 1 calc R . .
H4E H 0.5838 0.6155 0.2549 0.186 Uiso 1 1 calc R . .
C5 C 1.0444(3) 0.2519(3) 0.32756(15) 0.0665(8) Uani 1 1 d . . .
H5C H 1.1200 0.1919 0.3280 0.086 Uiso 1 1 calc R . .
H5D H 1.0708 0.3035 0.2930 0.086 Uiso 1 1 calc R . .
C6 C 1.0689(4) 0.3470(4) 0.39945(19) 0.0901(11) Uani 1 1 d . . .
H6C H 0.9968 0.4100 0.3997 0.117 Uiso 1 1 calc R . .
H6D H 1.0442 0.2973 0.4349 0.117 Uiso 1 1 calc R . .
C7 C 1.2417(4) 0.4214(5) 0.4163(2) 0.1076(14) Uani 1 1 d . . .
H7C H 1.3122 0.3574 0.4170 0.140 Uiso 1 1 calc R . .
H7D H 1.2664 0.4667 0.3791 0.140 Uiso 1 1 calc R . .
C8 C 1.2751(6) 0.5180(6) 0.4827(3) 0.159(2) Uani 1 1 d . . .
H8A H 1.2370 0.4768 0.5189 0.207 Uiso 1 1 calc R . .
H8B H 1.2216 0.5909 0.4794 0.207 Uiso 1 1 calc R . .
H8C H 1.3892 0.5506 0.4940 0.207 Uiso 1 1 calc R . .
C9 C 0.8309(3) 0.0759(3) 0.35138(16) 0.0710(9) Uani 1 1 d . . .
H9A H 0.7238 0.0241 0.3333 0.092 Uiso 1 1 calc R . .
H9B H 0.8251 0.1302 0.3974 0.092 Uiso 1 1 calc R . .
C10 C 0.9419(4) -0.0200(4) 0.36104(19) 0.0839(10) Uani 1 1 d . . .
H10A H 1.0470 0.0295 0.3842 0.109 Uiso 1 1 calc R . .
H10B H 0.9552 -0.0718 0.3155 0.109 Uiso 1 1 calc R . .
C11 C 0.8715(5) -0.1131(4) 0.4053(2) 0.0964(11) Uani 1 1 d . . .
H11A H 0.8524 -0.0599 0.4495 0.125 Uiso 1 1 calc R . .
H11B H 0.7684 -0.1643 0.3808 0.125 Uiso 1 1 calc R . .
C12 C 0.9764(6) -0.2065(5) 0.4205(2) 0.1296(17) Uani 1 1 d . . .
H12A H 1.0859 -0.1704 0.4168 0.168 Uiso 1 1 calc R . .
H12B H 0.9421 -0.2908 0.3874 0.168 Uiso 1 1 calc R . .
H12C H 0.9692 -0.2189 0.4674 0.168 Uiso 1 1 calc R . .
C13 C 0.8784(4) 0.0913(4) 0.22895(15) 0.0731(9) Uani 1 1 d . . .
H13A H 0.9578 0.0347 0.2303 0.095 Uiso 1 1 calc R . .
H13B H 0.9140 0.1545 0.2012 0.095 Uiso 1 1 calc R . .
C14 C 0.7193(4) 0.0051(4) 0.19184(18) 0.0920(12) Uani 1 1 d . . .
H14A H 0.6770 -0.0533 0.2210 0.120 Uiso 1 1 calc R . .
H14B H 0.6421 0.0614 0.1847 0.120 Uiso 1 1 calc R . .
C15 C 0.7418(5) -0.0783(5) 0.12100(19) 0.0993(13) Uani 1 1 d . . .
H15A H 0.6371 -0.1105 0.0927 0.129 Uiso 1 1 calc R . .
H15B H 0.8062 -0.0209 0.0969 0.129 Uiso 1 1 calc R . .
C16 C 0.8197(6) -0.1944(5) 0.1246(2) 0.1185(15) Uani 1 1 d . . .
H16A H 0.7566 -0.2528 0.1478 0.154 Uiso 1 1 calc R . .
H16B H 0.9258 -0.1636 0.1505 0.154 Uiso 1 1 calc R . .
H16C H 0.8270 -0.2417 0.0778 0.154 Uiso 1 1 calc R . .
C17 C 0.4354(3) 0.7011(3) -0.02580(14) 0.0550(7) Uani 1 1 d . . .
C18 C 0.0600(3) 0.3951(3) 0.11870(16) 0.0602(7) Uani 1 1 d . . .
C19 C 0.2726(3) 0.0043(3) 0.14747(13) 0.0508(7) Uani 1 1 d . . .
C20 C 0.3983(3) 0.0055(3) 0.35458(14) 0.0575(7) Uani 1 1 d . . .
C21 C 0.4495(3) 0.0016(3) 0.43009(13) 0.0490(6) Uani 1 1 d . . .
C22 C 0.4911(3) 0.1187(3) 0.48135(14) 0.0586(7) Uani 1 1 d . . .
H22 H 0.4858 0.1996 0.4694 0.076 Uiso 1 1 calc R . .
C23 C 0.4591(4) -0.1167(3) 0.44941(14) 0.0626(8) Uani 1 1 d . . .
H23 H 0.4318 -0.1964 0.4155 0.081 Uiso 1 1 calc R . .

loop_
_atom_site_aniso_label
_atom_site_aniso_U_11
_atom_site_aniso_U_22
_atom_site_aniso_U_33
_atom_site_aniso_U_23
_atom_site_aniso_U_13
_atom_site_aniso_U_12
S1 0.0647(4) 0.0628(5) 0.0671(5) 0.0220(4) 0.0171(4) 0.0196(3)
S2 0.0697(5) 0.0795(6) 0.0602(5) 0.0100(4) 0.0037(4) 0.0176(4)
S3 0.0743(5) 0.0714(5) 0.0413(4) 0.0161(3) 0.0044(3) 0.0220(4)
O1 0.153(2) 0.0794(16) 0.0416(11) 0.0096(11) -0.0139(13) 0.0200(15)
O2 0.0975(16) 0.0806(16) 0.0491(11) 0.0215(11) -0.0026(11) 0.0207(12)
O3 0.128(2) 0.113(2) 0.146(3) -0.019(2) 0.026(2) 0.0094(18)
N1 0.0446(12) 0.0898(18) 0.0556(13) 0.0192(13) 0.0085(10) 0.0049(12)
N2 0.0846(17) 0.0829(18) 0.0849(18) 0.0383(15) 0.0372(15) 0.0383(15)
N3 0.0683(15) 0.0701(17) 0.0723(16) 0.0303(14) 0.0183(13) 0.0204(12)
N4 0.0679(15) 0.0771(18) 0.0741(17) 0.0040(15) -0.0065(13) 0.0218(13)
N5 0.0772(17) 0.0774(18) 0.0852(19) 0.0119(15) 0.0052(15) 0.0270(14)
N6 0.0849(17) 0.0738(17) 0.0455(13) 0.0165(12) 0.0010(12) 0.0233(14)
N7 0.0835(16) 0.0762(17) 0.0424(12) 0.0135(12) 0.0022(12) 0.0312(13)
C1 0.0499(16) 0.098(2) 0.076(2) 0.0211(19) 0.0076(15) 0.0109(16)
C2 0.072(2) 0.110(3) 0.097(3) 0.040(2) 0.0049(19) 0.013(2)
C3 0.075(2) 0.141(4) 0.181(5) 0.086(4) 0.009(3) 0.022(3)
C4 0.116(4) 0.146(5) 0.167(5) 0.046(4) -0.014(4) 0.026(3)
C5 0.0458(14) 0.087(2) 0.0613(17) 0.0164(16) 0.0059(13) 0.0003(14)
C6 0.073(2) 0.108(3) 0.073(2) 0.004(2) 0.0080(17) -0.0068(19)
C7 0.075(2) 0.109(3) 0.112(3) -0.014(3) -0.011(2) 0.007(2)
C8 0.125(4) 0.135(4) 0.176(6) -0.014(4) -0.012(4) -0.011(3)
C9 0.0570(16) 0.093(2) 0.0615(18) 0.0213(17) 0.0127(14) 0.0034(16)
C10 0.074(2) 0.104(3) 0.080(2) 0.037(2) 0.0176(18) 0.0123(19)
C11 0.100(3) 0.107(3) 0.088(3) 0.038(2) 0.023(2) 0.014(2)
C12 0.156(4) 0.143(4) 0.102(3) 0.052(3) 0.024(3) 0.030(4)
C13 0.0637(17) 0.099(2) 0.0524(16) 0.0133(17) 0.0074(14) 0.0092(17)
C14 0.0598(19) 0.122(3) 0.075(2) 0.003(2) -0.0110(17) 0.0005(19)
C15 0.097(3) 0.119(3) 0.070(2) 0.012(2) -0.013(2) 0.011(2)
C16 0.131(4) 0.107(3) 0.106(3) 0.015(3) -0.006(3) 0.018(3)
C17 0.0560(15) 0.0629(18) 0.0482(14) 0.0156(14) 0.0018(12) 0.0166(13)
C18 0.0544(15) 0.0680(19) 0.0627(17) 0.0181(16) 0.0162(13) 0.0159(14)
C19 0.0467(13) 0.0656(18) 0.0441(14) 0.0169(14) 0.0067(11) 0.0158(12)
C20 0.0510(15) 0.075(2) 0.0447(15) 0.0174(16) 0.0001(12) 0.0059(14)
C21 0.0425(13) 0.0648(17) 0.0384(13) 0.0139(13) 0.0033(10) 0.0052(12)
C22 0.0707(17) 0.0563(17) 0.0484(15) 0.0160(13) 0.0005(13) 0.0106(14)
C23 0.0782(19) 0.0612(18) 0.0429(14) 0.0094(13) -0.0017(13) 0.0067(15)

loop_
_atom_type_symbol
_atom_type_description
_atom_type_scat_dispersion_real
_atom_type_scat_dispersion_imag
_atom_type_scat_source
C C 0.0033 0.0016 'International Tables Vol C Tables 4.2.6.8 and 6.1.1.4'
H H 0.0000 0.0000 'International Tables Vol C Tables 4.2.6.8 and 6.1.1.4'
O O 0.0106 0.0060 'International Tables Vol C Tables 4.2.6.8 and 6.1.1.4'
N N 0.0061 0.0033 'International Tables Vol C Tables 4.2.6.8 and 6.1.1.4'
S S 0.1246 0.1234 'International Tables Vol C Tables 4.2.6.8 and 6.1.1.4'

loop_
_geom_angle_atom_site_label_1
_geom_angle_atom_site_label_2
_geom_angle_atom_site_label_3
_geom_angle
_geom_angle_site_symmetry_1
_geom_angle_site_symmetry_3
_geom_angle_publ_flag
C9 N1 C13 111.7(2) . . ?
C9 N1 C1 106.4(2) . . ?
C13 N1 C1 111.1(2) . . ?
C9 N1 C5 111.4(2) . . ?
C13 N1 C5 105.3(2) . . ?
C1 N1 C5 110.9(2) . . ?
C2 C1 N1 116.7(3) . . ?
C1 C2 C3 108.8(4) . . ?
C4 C3 C2 112.7(5) . . ?
C6 C5 N1 115.7(2) . . ?
C7 C6 C5 109.6(3) . . ?
C8 C7 C6 113.7(4) . . ?
N1 C9 C10 117.0(2) . . ?
C9 C10 C11 109.8(3) . . ?
C12 C11 C10 113.6(4) . . ?
N1 C13 C14 115.3(3) . . ?
C15 C14 C13 110.4(3) . . ?
C16 C15 C14 115.2(4) . . ?
N2 C17 N3 117.1(3) . . ?
N2 C17 S1 121.4(2) . . ?
N3 C17 S1 121.4(2) . . ?
N4 C18 N5 118.0(3) . . ?
N4 C18 S2 121.2(2) . . ?
N5 C18 S2 120.8(2) . . ?
N6 C19 N7 118.2(2) . . ?
N6 C19 S3 121.6(2) . . ?
N7 C19 S3 120.2(2) . . ?
O2 C20 O1 124.9(3) . . ?
O2 C20 C21 117.7(3) . . ?
O1 C20 C21 117.4(3) . . ?
C23 C21 C22 118.4(2) . . ?
C23 C21 C20 121.7(2) . . ?
C22 C21 C20 120.0(3) . . ?
C21 C22 C23 120.5(3) . 2_656 ?
C21 C23 C22 121.1(3) . 2_656 ?

loop_
_geom_bond_atom_site_label_1
_geom_bond_atom_site_label_2
_geom_bond_distance
_geom_bond_site_symmetry_2
_geom_bond_publ_flag
S1 C17 1.698(3) . ?
S2 C18 1.697(3) . ?
S3 C19 1.717(3) . ?
O1 C20 1.253(3) . ?
O2 C20 1.241(4) . ?
N1 C9 1.510(4) . ?
N1 C13 1.518(4) . ?
N1 C1 1.521(4) . ?
N1 C5 1.529(3) . ?
N2 C17 1.314(4) . ?
N3 C17 1.326(4) . ?
N4 C18 1.323(3) . ?
N5 C18 1.330(4) . ?
N6 C19 1.307(4) . ?
N7 C19 1.317(3) . ?
C1 C2 1.512(5) . ?
C2 C3 1.545(6) . ?
C3 C4 1.464(7) . ?
C5 C6 1.518(4) . ?
C6 C7 1.514(5) . ?
C7 C8 1.440(6) . ?
C9 C10 1.513(5) . ?
C10 C11 1.522(5) . ?
C11 C12 1.482(6) . ?
C13 C14 1.517(4) . ?
C14 C15 1.524(5) . ?
C15 C16 1.486(6) . ?
C20 C21 1.513(4) . ?
C21 C23 1.378(4) . ?
C21 C22 1.380(4) . ?
C22 C23 1.388(4) 2_656 ?
C23 C22 1.388(4) 2_656 ?
